data_7013110
loop_
_publ_author_name
'Knut Thorshaug'
'Irene Fjeldahl'
'Christian R\/omming'
'Mats Tilset'

_publ_section_title
;
 Synthesis, characterization, and acid--base properties of
 (N--N)PtIV(CH3)2(OH)2&#x00A0;&#x2212;&#x00A0;x(OCH3)x(x= 0, 1)
 complexes
;
_journal_issue 21
_journal_name_full 'Dalton Trans.'
_journal_page_first 4051
_journal_page_last 4056
_journal_paper_doi 10.1039/b304475k
_journal_year 2003
_chemical_formula_sum 'C16 H28 N2 O4 Pt'
_chemical_formula_weight 507.49
_space_group_IT_number 2
_symmetry_space_group_name_Hall '-P 1'
_symmetry_space_group_name_H-M 'P -1'
_atom_sites_solution_hydrogens geom
_atom_sites_solution_primary direct
_atom_sites_solution_secondary difmap
_audit_creation_method SHELXL-97
_cell_angle_alpha 81.881(3)
_cell_angle_beta 87.298(3)
_cell_angle_gamma 74.897(4)
_cell_formula_units_Z 2
_cell_length_a 7.2537(5)
_cell_length_b 10.9870(9)
_cell_length_c 12.0195(9)
_cell_measurement_temperature 105(2)
_cell_volume 915.50(12)
_computing_structure_refinement 'SHELXL-97 (Sheldrick, 1997)'
_computing_structure_solution 'SHELXS-97 (Sheldrick, 1990)'
_diffrn_ambient_temperature 105(2)
_diffrn_measured_fraction_theta_full 0.885
_diffrn_measured_fraction_theta_max 0.885
_diffrn_radiation_monochromator graphite
_diffrn_radiation_source 'fine-focus sealed tube'
_diffrn_radiation_type MoK\a
_diffrn_radiation_wavelength 0.71073
_diffrn_reflns_av_R_equivalents 0.0246
_diffrn_reflns_av_sigmaI/netI 0.0301
_diffrn_reflns_limit_h_max 13
_diffrn_reflns_limit_h_min -13
_diffrn_reflns_limit_k_max 19
_diffrn_reflns_limit_k_min -19
_diffrn_reflns_limit_l_max 20
_diffrn_reflns_limit_l_min -21
_diffrn_reflns_number 19278
_diffrn_reflns_theta_full 40.31
_diffrn_reflns_theta_max 40.31
_diffrn_reflns_theta_min 1.94
_exptl_absorpt_coefficient_mu 7.683
_exptl_crystal_density_diffrn 1.841
_exptl_crystal_density_method 'not measured'
_exptl_crystal_F_000 496
_exptl_crystal_size_max 0.35
_exptl_crystal_size_mid 0.25
_exptl_crystal_size_min 0.20
_refine_diff_density_max 3.787
_refine_diff_density_min -2.630
_refine_diff_density_rms 0.166
_refine_ls_extinction_method none
_refine_ls_goodness_of_fit_ref 1.019
_refine_ls_hydrogen_treatment mixed
_refine_ls_matrix_type full
_refine_ls_number_parameters 218
_refine_ls_number_reflns 10219
_refine_ls_number_restraints 0
_refine_ls_restrained_S_all 1.019
_refine_ls_R_factor_all 0.0339
_refine_ls_R_factor_gt 0.0273
_refine_ls_shift/su_max 0.136
_refine_ls_shift/su_mean 0.003
_refine_ls_structure_factor_coef Fsqd
_refine_ls_weighting_details 'calc w=1/[\s^2^(Fo^2^)+(0.0391P)^2^+0.4871P] where P=(Fo^2^+2Fc^2^)/3'
_refine_ls_weighting_scheme calc
_refine_ls_wR_factor_gt 0.0648
_refine_ls_wR_factor_ref 0.0669
_reflns_number_gt 9100
_reflns_number_total 10219
_reflns_threshold_expression >2sigma(I)
_cod_data_source_file b304475k.txt
_cod_data_source_block 8
_cod_original_sg_symbol_H-M P-1
_cod_database_code 7013110

loop_
_symmetry_equiv_pos_as_xyz
'x, y, z'
'-x, -y, -z'

loop_
_atom_site_label
_atom_site_type_symbol
_atom_site_fract_x
_atom_site_fract_y
_atom_site_fract_z
_atom_site_U_iso_or_equiv
_atom_site_adp_type
_atom_site_occupancy
_atom_site_symmetry_multiplicity
_atom_site_calc_flag
_atom_site_refinement_flags
_atom_site_disorder_assembly
_atom_site_disorder_group
Pt1 Pt 0.219572(11) 0.244400(7) 0.765290(6) 0.01620(2) Uani 1 1 d . . .
O1 O 0.5043(2) 0.22398(17) 0.76022(15) 0.0220(3) Uani 1 1 d . . .
H1 H 0.5266 0.2916 0.7683 0.033 Uiso 1 1 calc R . .
O2 O -0.0632(2) 0.25930(18) 0.77749(15) 0.0216(3) Uani 1 1 d . . .
H2 H -0.0923 0.2160 0.7343 0.032 Uiso 1 1 calc R . .
N1 N 0.2260(3) 0.23424(17) 0.94509(15) 0.0163(3) Uani 1 1 d . . .
N2 N 0.2593(3) 0.04447(17) 0.82401(15) 0.0172(3) Uani 1 1 d . . .
C1 C 0.2373(3) 0.1184(2) 1.00436(16) 0.0164(3) Uani 1 1 d . . .
C2 C 0.2345(4) 0.1010(2) 1.12190(18) 0.0216(4) Uani 1 1 d . . .
H2B H 0.2398 0.0211 1.1614 0.026 Uiso 1 1 calc R . .
C3 C 0.2236(4) 0.2047(3) 1.1797(2) 0.0250(4) Uani 1 1 d . . .
C4 C 0.2209(4) 0.3214(2) 1.1171(2) 0.0244(4) Uani 1 1 d . . .
H4A H 0.2197 0.3914 1.1528 0.029 Uiso 1 1 calc R . .
C5 C 0.2199(3) 0.3325(2) 1.0008(2) 0.0211(4) Uani 1 1 d . . .
H5A H 0.2147 0.4117 0.9597 0.025 Uiso 1 1 calc R . .
C6 C 0.2158(5) 0.1906(4) 1.3059(2) 0.0379(7) Uani 1 1 d . . .
H6A H 0.3320 0.2010 1.3336 0.057 Uiso 1 1 calc R . .
H6B H 0.2010 0.1077 1.3349 0.057 Uiso 1 1 calc R . .
H6C H 0.1094 0.2542 1.3298 0.057 Uiso 1 1 calc R . .
C7 C 0.2552(3) 0.01255(19) 0.93678(16) 0.0159(3) Uani 1 1 d . . .
C8 C 0.2696(3) -0.1126(2) 0.98581(18) 0.0192(3) Uani 1 1 d . . .
H8A H 0.2679 -0.1323 1.0636 0.023 Uiso 1 1 calc R . .
C9 C 0.2868(3) -0.2085(2) 0.9176(2) 0.0210(4) Uani 1 1 d . . .
C10 C 0.2875(4) -0.1729(2) 0.8018(2) 0.0254(4) Uani 1 1 d . . .
H10A H 0.2977 -0.2334 0.7535 0.031 Uiso 1 1 calc R . .
C11 C 0.2732(4) -0.0471(2) 0.75850(19) 0.0239(4) Uani 1 1 d . . .
H11A H 0.2732 -0.0251 0.6809 0.029 Uiso 1 1 calc R . .
C12 C 0.3022(4) -0.3434(2) 0.9680(3) 0.0287(5) Uani 1 1 d . . .
H12A H 0.1787 -0.3523 0.9941 0.043 Uiso 1 1 calc R . .
H12B H 0.3889 -0.3658 1.0299 0.043 Uiso 1 1 calc R . .
H12C H 0.3489 -0.3988 0.9121 0.043 Uiso 1 1 calc R . .
C13 C 0.1690(4) 0.4370(2) 0.7268(2) 0.0251(4) Uani 1 1 d . . .
H13A H 0.1529 0.4602 0.6471 0.038 Uiso 1 1 calc R . .
H13B H 0.2752 0.4639 0.7501 0.038 Uiso 1 1 calc R . .
H13C H 0.0552 0.4776 0.7650 0.038 Uiso 1 1 calc R . .
C14 C 0.2171(4) 0.2397(3) 0.5963(2) 0.0285(5) Uani 1 1 d . . .
H14A H 0.2454 0.1530 0.5819 0.043 Uiso 1 1 calc R . .
H14B H 0.3115 0.2793 0.5600 0.043 Uiso 1 1 calc R . .
H14C H 0.0933 0.2847 0.5674 0.043 Uiso 1 1 calc R . .
O21 O 0.7845(3) 0.1177(2) 0.63563(19) 0.0326(4) Uani 1 1 d . . .
H21 H 0.6841 0.1471 0.6680 0.049 Uiso 1 1 calc R . .
C21 C 0.7608(6) 0.1520(5) 0.5187(3) 0.0490(9) Uani 1 1 d . . .
H21A H 0.7463 0.2418 0.5000 0.074 Uiso 1 1 calc R . .
H21B H 0.6492 0.1307 0.4961 0.074 Uiso 1 1 calc R . .
H21C H 0.8709 0.1067 0.4802 0.074 Uiso 1 1 calc R . .
O22 O -0.3493(3) 0.45914(19) 0.75201(17) 0.0274(3) Uani 1 1 d . . .
H22 H -0.2592 0.3959 0.7628 0.041 Uiso 1 1 calc R . .
C22 C -0.3626(5) 0.5045(3) 0.6361(3) 0.0376(6) Uani 1 1 d . . .
H22A H -0.4284 0.5932 0.6257 0.056 Uiso 1 1 calc R . .
H22B H -0.4318 0.4578 0.6000 0.056 Uiso 1 1 calc R . .
H22C H -0.2367 0.4933 0.6038 0.056 Uiso 1 1 calc R . .

loop_
_atom_site_aniso_label
_atom_site_aniso_U_11
_atom_site_aniso_U_22
_atom_site_aniso_U_33
_atom_site_aniso_U_23
_atom_site_aniso_U_13
_atom_site_aniso_U_12
Pt1 0.01653(3) 0.01718(3) 0.01470(3) 0.00062(2) -0.00087(2) -0.00531(2)
O1 0.0168(7) 0.0239(7) 0.0254(7) -0.0006(6) 0.0000(5) -0.0066(6)
O2 0.0167(7) 0.0256(7) 0.0228(7) -0.0029(6) -0.0010(5) -0.0060(6)
N1 0.0167(7) 0.0160(6) 0.0170(7) -0.0024(5) -0.0009(5) -0.0050(5)
N2 0.0188(7) 0.0171(7) 0.0158(7) -0.0015(5) -0.0009(5) -0.0048(6)
C1 0.0169(8) 0.0182(8) 0.0149(7) -0.0019(6) -0.0006(6) -0.0060(6)
C2 0.0270(10) 0.0242(9) 0.0157(8) -0.0030(7) 0.0019(7) -0.0105(8)
C3 0.0288(11) 0.0323(11) 0.0181(9) -0.0086(8) 0.0019(7) -0.0128(9)
C4 0.0257(10) 0.0260(10) 0.0247(10) -0.0105(8) 0.0017(8) -0.0087(8)
C5 0.0219(9) 0.0193(8) 0.0236(9) -0.0053(7) -0.0008(7) -0.0068(7)
C6 0.0526(19) 0.0489(17) 0.0196(11) -0.0125(11) 0.0050(10) -0.0229(14)
C7 0.0160(8) 0.0162(7) 0.0157(7) -0.0011(6) -0.0004(5) -0.0047(6)
C8 0.0199(9) 0.0183(8) 0.0189(8) 0.0011(6) -0.0003(6) -0.0062(7)
C9 0.0203(9) 0.0181(8) 0.0250(9) -0.0018(7) -0.0001(7) -0.0064(7)
C10 0.0333(12) 0.0204(9) 0.0238(10) -0.0061(8) -0.0008(8) -0.0071(8)
C11 0.0346(12) 0.0207(9) 0.0165(8) -0.0040(7) -0.0009(7) -0.0067(8)
C12 0.0309(12) 0.0173(9) 0.0382(13) -0.0006(9) 0.0015(10) -0.0084(8)
C13 0.0253(11) 0.0182(9) 0.0312(11) 0.0025(8) -0.0028(8) -0.0073(8)
C14 0.0366(13) 0.0341(12) 0.0154(9) 0.0010(8) -0.0016(8) -0.0122(10)
O21 0.0274(9) 0.0364(10) 0.0352(10) -0.0127(8) 0.0012(7) -0.0063(8)
C21 0.0391(18) 0.075(3) 0.0328(16) -0.0204(17) 0.0022(12) -0.0077(17)
O22 0.0275(9) 0.0242(8) 0.0295(9) -0.0032(7) -0.0041(7) -0.0044(7)
C22 0.0407(16) 0.0336(14) 0.0349(14) 0.0089(11) -0.0072(12) -0.0089(12)

loop_
_atom_type_symbol
_atom_type_description
_atom_type_scat_dispersion_real
_atom_type_scat_dispersion_imag
_atom_type_scat_source
C C 0.0033 0.0016 'International Tables Vol C Tables 4.2.6.8 and 6.1.1.4'
H H 0.0000 0.0000 'International Tables Vol C Tables 4.2.6.8 and 6.1.1.4'
N N 0.0061 0.0033 'International Tables Vol C Tables 4.2.6.8 and 6.1.1.4'
O O 0.0106 0.0060 'International Tables Vol C Tables 4.2.6.8 and 6.1.1.4'
Pt Pt -1.7033 8.3905 'International Tables Vol C Tables 4.2.6.8 and 6.1.1.4'

loop_
_geom_angle_atom_site_label_1
_geom_angle_atom_site_label_2
_geom_angle_atom_site_label_3
_geom_angle
_geom_angle_site_symmetry_1
_geom_angle_site_symmetry_3
_geom_angle_publ_flag
O2 Pt1 O1 177.24(7) . . ?
O2 Pt1 C14 91.32(10) . . ?
O1 Pt1 C14 90.85(10) . . ?
O2 Pt1 C13 90.57(9) . . ?
O1 Pt1 C13 91.27(9) . . ?
C14 Pt1 C13 86.35(11) . . ?
O2 Pt1 N1 88.64(7) . . ?
O1 Pt1 N1 89.07(7) . . ?
C14 Pt1 N1 175.75(9) . . ?
C13 Pt1 N1 97.89(9) . . ?
O2 Pt1 N2 86.78(7) . . ?
O1 Pt1 N2 91.19(7) . . ?
C14 Pt1 N2 99.44(10) . . ?
C13 Pt1 N2 173.67(9) . . ?
N1 Pt1 N2 76.31(7) . . ?
Pt1 O1 H1 109.5 . . ?
Pt1 O2 H2 109.5 . . ?
C5 N1 C1 118.83(19) . . ?
C5 N1 Pt1 125.10(16) . . ?
C1 N1 Pt1 116.07(13) . . ?
C11 N2 C7 118.43(19) . . ?
C11 N2 Pt1 125.56(15) . . ?
C7 N2 Pt1 115.82(13) . . ?
N1 C1 C2 121.29(19) . . ?
N1 C1 C7 115.80(17) . . ?
C2 C1 C7 122.90(19) . . ?
C3 C2 C1 119.6(2) . . ?
C3 C2 H2B 120.2 . . ?
C1 C2 H2B 120.2 . . ?
C4 C3 C2 118.1(2) . . ?
C4 C3 C6 120.7(2) . . ?
C2 C3 C6 121.2(3) . . ?
C5 C4 C3 119.3(2) . . ?
C5 C4 H4A 120.4 . . ?
C3 C4 H4A 120.4 . . ?
N1 C5 C4 122.8(2) . . ?
N1 C5 H5A 118.6 . . ?
C4 C5 H5A 118.6 . . ?
C3 C6 H6A 109.5 . . ?
C3 C6 H6B 109.5 . . ?
H6A C6 H6B 109.5 . . ?
C3 C6 H6C 109.5 . . ?
H6A C6 H6C 109.5 . . ?
H6B C6 H6C 109.5 . . ?
N2 C7 C8 121.69(18) . . ?
N2 C7 C1 115.74(18) . . ?
C8 C7 C1 122.56(18) . . ?
C7 C8 C9 119.9(2) . . ?
C7 C8 H8A 120.0 . . ?
C9 C8 H8A 120.0 . . ?
C10 C9 C8 117.3(2) . . ?
C10 C9 C12 121.7(2) . . ?
C8 C9 C12 121.0(2) . . ?
C11 C10 C9 120.0(2) . . ?
C11 C10 H10A 120.0 . . ?
C9 C10 H10A 120.0 . . ?
N2 C11 C10 122.7(2) . . ?
N2 C11 H11A 118.6 . . ?
C10 C11 H11A 118.6 . . ?
C9 C12 H12A 109.5 . . ?
C9 C12 H12B 109.5 . . ?
H12A C12 H12B 109.5 . . ?
C9 C12 H12C 109.5 . . ?
H12A C12 H12C 109.5 . . ?
H12B C12 H12C 109.5 . . ?
Pt1 C13 H13A 109.5 . . ?
Pt1 C13 H13B 109.5 . . ?
H13A C13 H13B 109.5 . . ?
Pt1 C13 H13C 109.5 . . ?
H13A C13 H13C 109.5 . . ?
H13B C13 H13C 109.5 . . ?
Pt1 C14 H14A 109.5 . . ?
Pt1 C14 H14B 109.5 . . ?
H14A C14 H14B 109.5 . . ?
Pt1 C14 H14C 109.5 . . ?
H14A C14 H14C 109.5 . . ?
H14B C14 H14C 109.5 . . ?
C21 O21 H21 109.5 . . ?
O21 C21 H21A 109.5 . . ?
O21 C21 H21B 109.5 . . ?
H21A C21 H21B 109.5 . . ?
O21 C21 H21C 109.5 . . ?
H21A C21 H21C 109.5 . . ?
H21B C21 H21C 109.5 . . ?
C22 O22 H22 109.5 . . ?
O22 C22 H22A 109.5 . . ?
O22 C22 H22B 109.5 . . ?
H22A C22 H22B 109.5 . . ?
O22 C22 H22C 109.5 . . ?
H22A C22 H22C 109.5 . . ?
H22B C22 H22C 109.5 . . ?

loop_
_geom_bond_atom_site_label_1
_geom_bond_atom_site_label_2
_geom_bond_distance
_geom_bond_site_symmetry_2
_geom_bond_publ_flag
Pt1 O2 2.0149(17) . ?
Pt1 O1 2.0177(17) . ?
Pt1 C14 2.040(2) . ?
Pt1 C13 2.040(2) . ?
Pt1 N1 2.1503(18) . ?
Pt1 N2 2.1582(19) . ?
O1 H1 0.8200 . ?
O2 H2 0.8200 . ?
N1 C5 1.339(3) . ?
N1 C1 1.352(3) . ?
N2 C11 1.344(3) . ?
N2 C7 1.352(3) . ?
C1 C2 1.399(3) . ?
C1 C7 1.486(3) . ?
C2 C3 1.398(3) . ?
C2 H2B 0.9300 . ?
C3 C4 1.388(4) . ?
C3 C6 1.503(4) . ?
C4 C5 1.385(3) . ?
C4 H4A 0.9300 . ?
C5 H5A 0.9300 . ?
C6 H6A 0.9600 . ?
C6 H6B 0.9600 . ?
C6 H6C 0.9600 . ?
C7 C8 1.397(3) . ?
C8 C9 1.401(3) . ?
C8 H8A 0.9300 . ?
C9 C10 1.392(4) . ?
C9 C12 1.498(3) . ?
C10 C11 1.385(4) . ?
C10 H10A 0.9300 . ?
C11 H11A 0.9300 . ?
C12 H12A 0.9600 . ?
C12 H12B 0.9600 . ?
C12 H12C 0.9600 . ?
C13 H13A 0.9600 . ?
C13 H13B 0.9600 . ?
C13 H13C 0.9600 . ?
C14 H14A 0.9600 . ?
C14 H14B 0.9600 . ?
C14 H14C 0.9600 . ?
O21 C21 1.410(4) . ?
O21 H21 0.8200 . ?
C21 H21A 0.9600 . ?
C21 H21B 0.9600 . ?
C21 H21C 0.9600 . ?
O22 C22 1.410(4) . ?
O22 H22 0.8200 . ?
C22 H22A 0.9600 . ?
C22 H22B 0.9600 . ?
C22 H22C 0.9600 . ?
